data_7208014
loop_
_publ_author_name
'Zhang, Huabin'
'Wu, Shuting'
'Tian, Chongbin'
'Lin, Zujin'
'Li, Zhihua'
'Lin, Ping'
'Du, Shaowu'

_publ_section_title
;
 Two enantiomorphic 3D Zn(ii)--carboxylate MOFs with double helical
 structures serving as a chiral source induced by hydrogen bonding
;
_journal_issue 12
_journal_name_full CrystEngComm
_journal_page_first 4165
_journal_paper_doi 10.1039/c2ce25325a
_journal_volume 14
_journal_year 2012
_chemical_formula_moiety 'C12 H10 N2 O6 Zn'
_chemical_formula_sum 'C12 H10 N2 O6 Zn'
_chemical_formula_weight 343.59
_chemical_name_systematic
;
?
;
_space_group_IT_number 154
_symmetry_cell_setting trigonal
_symmetry_space_group_name_Hall 'P 32 2"'
_symmetry_space_group_name_H-M 'P 32 2 1'
_atom_sites_solution_hydrogens geom
_atom_sites_solution_primary direct
_atom_sites_solution_secondary difmap
_audit_creation_method SHELXL-97
_cell_angle_alpha 90.00
_cell_angle_beta 90.00
_cell_angle_gamma 120.00
_cell_formula_units_Z 3
_cell_length_a 11.9175(6)
_cell_length_b 11.9175(6)
_cell_length_c 8.3253(13)
_cell_measurement_reflns_used 3103
_cell_measurement_temperature 293(2)
_cell_measurement_theta_max 27.4624
_cell_measurement_theta_min 3.1438
_cell_volume 1024.00(18)
_computing_structure_refinement 'SHELXL-97 (Sheldrick, 1997)'
_computing_structure_solution 'SHELXS-97 (Sheldrick, 1990)'
_diffrn_ambient_temperature 293(2)
_diffrn_measured_fraction_theta_full 0.998
_diffrn_measured_fraction_theta_max 0.998
_diffrn_measurement_device_type
;
Mercury70 (2x2 bin mode)
;
_diffrn_measurement_method CCD_Profile_fitting
_diffrn_radiation_monochromator graphite
_diffrn_radiation_source 'fine-focus sealed tube'
_diffrn_radiation_type MoK\a
_diffrn_radiation_wavelength 0.71073
_diffrn_reflns_av_R_equivalents 0.0232
_diffrn_reflns_av_sigmaI/netI 0.0221
_diffrn_reflns_limit_h_max 15
_diffrn_reflns_limit_h_min -15
_diffrn_reflns_limit_k_max 15
_diffrn_reflns_limit_k_min -15
_diffrn_reflns_limit_l_max 10
_diffrn_reflns_limit_l_min -10
_diffrn_reflns_number 8009
_diffrn_reflns_theta_full 27.46
_diffrn_reflns_theta_max 27.46
_diffrn_reflns_theta_min 3.14
_exptl_absorpt_coefficient_mu 1.828
_exptl_absorpt_correction_T_max 0.7711
_exptl_absorpt_correction_T_min 0.7113
_exptl_absorpt_correction_type multi-scan
_exptl_crystal_colour White
_exptl_crystal_density_diffrn 1.672
_exptl_crystal_density_method 'not measured'
_exptl_crystal_description Prism
_exptl_crystal_F_000 522
_exptl_crystal_size_max 0.20
_exptl_crystal_size_mid 0.15
_exptl_crystal_size_min 0.15
_refine_diff_density_max 0.291
_refine_diff_density_min -0.312
_refine_diff_density_rms 0.051
_refine_ls_abs_structure_details 'Flack H D (1983), Acta Cryst. A39, 876-881'
_refine_ls_abs_structure_Flack -0.004(14)
_refine_ls_extinction_method none
_refine_ls_goodness_of_fit_ref 1.045
_refine_ls_hydrogen_treatment constr
_refine_ls_matrix_type full
_refine_ls_number_parameters 96
_refine_ls_number_reflns 1568
_refine_ls_number_restraints 0
_refine_ls_restrained_S_all 1.045
_refine_ls_R_factor_all 0.0240
_refine_ls_R_factor_gt 0.0226
_refine_ls_shift/su_max 0.000
_refine_ls_shift/su_mean 0.000
_refine_ls_structure_factor_coef Fsqd
_refine_ls_weighting_details 'calc w=1/[\s^2^(Fo^2^)+(0.0341P)^2^+0.1011P] where P=(Fo^2^+2Fc^2^)/3'
_refine_ls_weighting_scheme calc
_refine_ls_wR_factor_gt 0.0573
_refine_ls_wR_factor_ref 0.0578
_reflns_number_gt 1508
_reflns_number_total 1568
_reflns_threshold_expression >2sigma(I)
_cod_data_source_file c2ce25325a.txt
_cod_data_source_block 1M-2
_cod_depositor_comments
;
The following automatic conversions were performed:

'_exptl_absorpt_correction_type' value 'Multi-scan' changed to
'multi-scan' according to
/home/saulius/struct/CIF-dictionaries/cif_core.dic dictionary named
'cif_core.dic' version 2.4.1 from 2010-06-29.

Automatic conversion script
Id: cif_fix_values 1715 2011-07-08 13:25:40Z adriana 
;
_cod_original_sg_symbol_Hall P3(2)2
_cod_original_sg_symbol_H-M P3(2)2(1)
_cod_database_code 7208014

loop_
_symmetry_equiv_pos_as_xyz
'x, y, z'
'-y, x-y, z+2/3'
'-x+y, -x, z+1/3'
'x-y, -y, -z+1/3'
'-x, -x+y, -z+2/3'
'y, x, -z'

loop_
_atom_site_label
_atom_site_type_symbol
_atom_site_fract_x
_atom_site_fract_y
_atom_site_fract_z
_atom_site_U_iso_or_equiv
_atom_site_adp_type
_atom_site_occupancy
_atom_site_symmetry_multiplicity
_atom_site_calc_flag
_atom_site_refinement_flags
Zn1 Zn 0.0000 0.28791(3) 0.3333 0.02135(10) Uani 1 2 d S
O3 O -0.08498(19) 0.12867(13) 0.48915(17) 0.0285(3) Uani 1 1 d .
N1 N -0.06437(18) 0.39613(17) 0.4742(2) 0.0252(4) Uani 1 1 d .
O2 O -0.2045(2) 0.62253(19) 0.86305(18) 0.0314(4) Uani 1 1 d .
C2 C -0.1487(3) 0.4463(3) 0.7068(3) 0.0340(5) Uani 1 1 d .
H2 H -0.1892 0.4209 0.8063 0.041 Uiso 1 1 calc R
C1 C -0.1208(3) 0.3644(2) 0.6195(3) 0.0370(6) Uani 1 1 d .
H1 H -0.1418 0.2844 0.6632 0.044 Uiso 1 1 calc R
C6 C -0.03247(19) 0.51252(18) 0.4135(2) 0.0209(4) Uani 1 1 d .
O1 O -0.10327(17) 0.77058(15) 0.66991(19) 0.0354(4) Uani 1 1 d .
C3 C -0.1157(2) 0.5663(2) 0.6442(3) 0.0241(4) Uani 1 1 d .
C5 C -0.0578(2) 0.5991(2) 0.4957(2) 0.0253(4) Uani 1 1 d .
H5 H -0.0356 0.6789 0.4503 0.030 Uiso 1 1 calc R
C4 C -0.1436(2) 0.6615(2) 0.7341(3) 0.0243(5) Uani 1 1 d .
H3 H -0.0101 0.1364 0.4850 0.029 Uiso 1 1 d R
H3' H -0.1315 0.0651 0.4301 0.029 Uiso 1 1 d R

loop_
_atom_site_aniso_label
_atom_site_aniso_U_11
_atom_site_aniso_U_22
_atom_site_aniso_U_33
_atom_site_aniso_U_23
_atom_site_aniso_U_13
_atom_site_aniso_U_12
Zn1 0.0285(2) 0.02079(13) 0.01733(16) -0.00217(7) -0.00435(14) 0.01425(10)
O3 0.0245(9) 0.0217(7) 0.0329(8) -0.0020(6) -0.0090(8) 0.0067(7)
N1 0.0357(11) 0.0215(10) 0.0195(9) 0.0001(7) 0.0044(7) 0.0152(9)
O2 0.0446(10) 0.0273(9) 0.0241(8) 0.0030(8) 0.0164(8) 0.0194(7)
C2 0.0518(16) 0.0307(13) 0.0221(11) 0.0050(10) 0.0149(11) 0.0226(11)
C1 0.0621(18) 0.0244(12) 0.0262(12) 0.0095(9) 0.0138(11) 0.0228(13)
C6 0.0261(11) 0.0213(10) 0.0158(10) 0.0008(7) 0.0014(8) 0.0121(9)
O1 0.0472(10) 0.0272(8) 0.0357(10) 0.0074(7) 0.0211(7) 0.0216(8)
C3 0.0277(11) 0.0211(11) 0.0217(10) -0.0005(9) 0.0046(9) 0.0110(9)
C5 0.0356(12) 0.0207(10) 0.0237(11) 0.0033(8) 0.0061(9) 0.0171(9)
C4 0.0248(10) 0.0248(11) 0.0230(11) -0.0030(9) 0.0026(8) 0.0123(9)

loop_
_atom_type_symbol
_atom_type_description
_atom_type_scat_dispersion_real
_atom_type_scat_dispersion_imag
_atom_type_scat_source
C C 0.0033 0.0016 'International Tables Vol C Tables 4.2.6.8 and 6.1.1.4'
H H 0.0000 0.0000 'International Tables Vol C Tables 4.2.6.8 and 6.1.1.4'
N N 0.0061 0.0033 'International Tables Vol C Tables 4.2.6.8 and 6.1.1.4'
O O 0.0106 0.0060 'International Tables Vol C Tables 4.2.6.8 and 6.1.1.4'
Zn Zn 0.2839 1.4301 'International Tables Vol C Tables 4.2.6.8 and 6.1.1.4'

loop_
_geom_angle_atom_site_label_1
_geom_angle_atom_site_label_2
_geom_angle_atom_site_label_3
_geom_angle
_geom_angle_site_symmetry_1
_geom_angle_site_symmetry_3
O3 Zn1 O3 96.76(10) 5 .
O3 Zn1 O2 91.78(5) 5 3_454
O3 Zn1 O2 89.55(8) . 3_454
O3 Zn1 O2 89.55(8) 5 4_666
O3 Zn1 O2 91.78(5) . 4_666
O2 Zn1 O2 178.00(12) 3_454 4_666
O3 Zn1 N1 92.86(6) 5 5
O3 Zn1 N1 169.98(8) . 5
O2 Zn1 N1 87.32(6) 3_454 5
O2 Zn1 N1 91.12(8) 4_666 5
O3 Zn1 N1 169.98(8) 5 .
O3 Zn1 N1 92.86(6) . .
O2 Zn1 N1 91.12(8) 3_454 .
O2 Zn1 N1 87.32(6) 4_666 .
N1 Zn1 N1 77.70(9) 5 .
C6 N1 C1 118.28(19) . .
C6 N1 Zn1 114.45(14) . .
C1 N1 Zn1 126.96(16) . .
C4 O2 Zn1 127.44(15) . 2_565
C3 C2 C1 119.2(2) . .
N1 C1 C2 122.5(2) . .
N1 C6 C5 121.85(19) . .
N1 C6 C6 116.56(11) . 5
C5 C6 C6 121.59(12) . 5
C5 C3 C2 118.4(2) . .
C5 C3 C4 119.66(19) . .
C2 C3 C4 121.94(19) . .
C3 C5 C6 119.76(19) . .
O2 C4 O1 126.9(2) . .
O2 C4 C3 116.58(19) . .
O1 C4 C3 116.54(19) . .

loop_
_geom_bond_atom_site_label_1
_geom_bond_atom_site_label_2
_geom_bond_distance
_geom_bond_site_symmetry_2
Zn1 O3 2.0948(14) 5
Zn1 O3 2.0948(14) .
Zn1 O2 2.1182(14) 3_454
Zn1 O2 2.1182(14) 4_666
Zn1 N1 2.1485(17) 5
Zn1 N1 2.1485(17) .
N1 C6 1.340(3) .
N1 C1 1.344(3) .
O2 C4 1.248(3) .
O2 Zn1 2.1182(14) 2_565
C2 C3 1.382(3) .
C2 C1 1.384(3) .
C6 C5 1.391(3) .
C6 C6 1.494(4) 5
O1 C4 1.258(3) .
C3 C5 1.374(3) .
C3 C4 1.527(3) .
